data_4510316
loop_
_publ_author_name
'Kapustin, Eugene A.'
'Minkov, Vasily S.'
'Stare, Jernej'
'Boldyreva, Elena V.'

_publ_section_title
;
 One Hydrogen Bond---Two Ways To Build a Structure. The Role of
 N--H&#x00B7;&#x00B7;&#x00B7;O Hydrogen Bonds in Crystal Structures
 ofN,N-Dimethylglycine
;
_journal_issue 4
_journal_name_full 'Crystal Growth &amp; Design'
_journal_page_first 1851
_journal_paper_doi 10.1021/cg5000183
_journal_volume 14
_journal_year 2014
_chemical_formula_moiety 'C4 H9 N O2'
_chemical_formula_sum 'C4 H9 N O2'
_chemical_formula_weight 103.12
_chemical_name_common N,N-dimethylglycine
_chemical_name_systematic
; 
 2-(Dimethylamino)acetic acid 
;
_space_group_IT_number 14
_symmetry_cell_setting monoclinic
_symmetry_space_group_name_Hall '-P 2yn'
_symmetry_space_group_name_H-M 'P 1 21/n 1'
_audit_creation_method SHELXL-97
_cell_angle_alpha 90.00
_cell_angle_beta 92.048(6)
_cell_angle_gamma 90.00
_cell_formula_units_Z 8
_cell_length_a 5.4030(4)
_cell_length_b 19.8661(11)
_cell_length_c 9.7808(8)
_cell_measurement_reflns_used 8251
_cell_measurement_temperature 225(2)
_cell_measurement_theta_max 29.59
_cell_measurement_theta_min 2.05
_cell_volume 1049.17(13)
_diffrn_ambient_temperature 225(2)
_diffrn_detector_area_resol_mean 6.67
_diffrn_measurement_device '2-circle goniometer'
_diffrn_measurement_device_type 'STOE IPDS 2'
_diffrn_measurement_method 'rotation method'
_diffrn_radiation_monochromator graphite
_diffrn_radiation_source 'fine-focus sealed tube'
_diffrn_radiation_type MoK\a
_diffrn_radiation_wavelength 0.71073
_diffrn_reflns_av_R_equivalents 0.0328
_diffrn_reflns_av_sigmaI/netI 0.0337
_diffrn_reflns_limit_h_max 7
_diffrn_reflns_limit_h_min -6
_diffrn_reflns_limit_k_max 27
_diffrn_reflns_limit_k_min -24
_diffrn_reflns_limit_l_max 13
_diffrn_reflns_limit_l_min -13
_diffrn_reflns_number 10141
_diffrn_reflns_theta_max 29.12
_diffrn_reflns_theta_min 2.05
_exptl_absorpt_coefficient_mu 0.104
_exptl_absorpt_correction_T_max 0.9695
_exptl_absorpt_correction_T_min 0.9499
_exptl_absorpt_correction_type numerical
_exptl_absorpt_process_details 'X-SHAPE, Stoe&Cie, 2003'
_exptl_crystal_colour colourless
_exptl_crystal_density_diffrn 1.306
_exptl_crystal_density_method 'not measured'
_exptl_crystal_description prism
_exptl_crystal_F_000 448
_exptl_crystal_size_max 0.50
_exptl_crystal_size_mid 0.40
_exptl_crystal_size_min 0.30
_reflns_number_gt 1978
_reflns_number_total 2827
_reflns_threshold_expression >2sigma(I)
_cod_data_source_file cg5000183_si_002.cif
_cod_data_source_block DMG-II-225K_DFT
_cod_original_sg_symbol_H-M 'P 21/n'
_cod_database_code 4510316

loop_
_symmetry_equiv_pos_as_xyz
'x, y, z'
'-x+1/2, y+1/2, -z+1/2'
'-x, -y, -z'
'x-1/2, -y-1/2, z-1/2'

loop_
_atom_site_label
_atom_site_type_symbol
_atom_site_fract_x
_atom_site_fract_y
_atom_site_fract_z
_atom_site_U_iso_or_equiv
_atom_site_adp_type
O2B O 0.44913(17) 0.35693(5) 0.40245(8) 0.0362(2) Uani
O1B O 0.19415(18) 0.37756(6) 0.57354(9) 0.0437(3) Uani
C1B C 0.3845(2) 0.35428(6) 0.52477(11) 0.0275(2) Uani
N1B N 0.4843(2) 0.31265(5) 0.76296(10) 0.0288(2) Uani
C2B C 0.5732(2) 0.31904(6) 0.62096(11) 0.0271(2) Uani
C3B C 0.6957(3) 0.30622(10) 0.86421(14) 0.0543(4) Uani
C4B C 0.3126(3) 0.25534(7) 0.77424(17) 0.0526(4) Uani
O2A O 0.27856(19) 0.41936(5) -0.10145(8) 0.0380(2) Uani
O1A O 0.2237(2) 0.34675(5) 0.07081(9) 0.0435(3) Uani
N1A N 0.18166(18) 0.44828(5) 0.26048(9) 0.0245(2) Uani
C1A C 0.2490(2) 0.40375(6) 0.02194(11) 0.0282(2) Uani
C2A C 0.2539(2) 0.46452(6) 0.11891(11) 0.0265(2) Uani
C3A C 0.2436(3) 0.50545(7) 0.35447(13) 0.0353(3) Uani
C4A C -0.0860(2) 0.43227(7) 0.26707(14) 0.0368(3) Uani
H1B H -0.62268 0.35580 0.79169 0.035 Uiso
H21B H -0.38916 0.26886 0.58166 0.033 Uiso
H22B H -0.26226 0.34841 0.62527 0.033 Uiso
H31B H -0.18944 0.34492 0.85227 0.081 Uiso
H32B H -0.22341 0.25503 0.83979 0.081 Uiso
H33B H -0.39511 0.30159 0.96337 0.081 Uiso
H41B H -0.60356 0.20836 0.74970 0.079 Uiso
H42B H 0.14951 0.26305 0.68939 0.079 Uiso
H43B H -0.78125 0.25531 0.86928 0.079 Uiso
H1A H 0.28512 0.40590 0.30246 0.029 Uiso
H21A H 0.44323 0.48446 0.12260 0.032 Uiso
H22A H 0.13187 0.50413 0.07850 0.032 Uiso
H31A H 0.11927 0.54822 0.32591 0.053 Uiso
H32A H 0.43766 0.52013 0.33869 0.053 Uiso
H33A H 0.21599 0.48927 0.45693 0.053 Uiso
H41A H -0.13319 0.39493 0.18943 0.055 Uiso
H42A H -0.18890 0.47960 0.24644 0.055 Uiso
H43A H -0.11888 0.41288 0.36870 0.055 Uiso

loop_
_atom_type_symbol
_atom_type_description
_atom_type_scat_dispersion_real
_atom_type_scat_dispersion_imag
_atom_type_scat_source
C C 0.0033 0.0016 'International Tables Vol C Tables 4.2.6.8 and 6.1.1.4'
H H 0.0000 0.0000 'International Tables Vol C Tables 4.2.6.8 and 6.1.1.4'
N N 0.0061 0.0033 'International Tables Vol C Tables 4.2.6.8 and 6.1.1.4'
O O 0.0106 0.0060 'International Tables Vol C Tables 4.2.6.8 and 6.1.1.4'
